data_1562023
loop_
_publ_author_name
'Jin, Jun-Cheng'
'Tong, Wen-Quan'
'Fu, Ai-Yun'
'Xie, Cheng-Gen'
'Chang, Wen-Gui'
'Wu, Ju'
'Xu, Guang-Nian'
'Zhang, Ya-Nan'
'Li, Jun'
'Li, Yong'
'Yang, Peng-Qi'

_publ_section_title
;
 Four unexpected lanthanide coordination polymers involving in situ
 reaction of solvent N, N-Dimethylformamide
;
_journal_name_full 'Journal of Solid State Chemistry'
_journal_page_first 216
_journal_page_last 221
_journal_paper_doi 10.1016/j.jssc.2014.12.026
_journal_volume 225
_journal_year 2015
_chemical_formula_moiety 'C6 H10 N2 Nd O10'
_chemical_formula_sum 'C6 H10 N2 Nd O10'
_chemical_formula_weight 414.40
_space_group_IT_number 14
_space_group_name_Hall '-P 2ybc'
_space_group_name_H-M_alt 'P 1 21/c 1'
_symmetry_cell_setting monoclinic
_symmetry_space_group_name_H-M 'P 1 21/c 1'
_atom_sites_solution_hydrogens geom
_atom_sites_solution_primary direct
_atom_sites_solution_secondary difmap
_audit_creation_method SHELXL-97
_cell_angle_alpha 90.00
_cell_angle_beta 103.327(2)
_cell_angle_gamma 90.00
_cell_formula_units_Z 4
_cell_length_a 6.8938(13)
_cell_length_b 22.700(4)
_cell_length_c 7.4502(14)
_cell_measurement_temperature 293(2)
_cell_volume 1134.5(4)
_computing_structure_refinement 'SHELXL-97 (Sheldrick, 1997)'
_computing_structure_solution 'SHELXS-97 (Sheldrick, 1990)'
_diffrn_ambient_temperature 293(2)
_diffrn_measured_fraction_theta_full 0.996
_diffrn_measured_fraction_theta_max 0.996
_diffrn_radiation_monochromator graphite
_diffrn_radiation_source 'fine-focus sealed tube'
_diffrn_radiation_type MoK\a
_diffrn_radiation_wavelength 0.71073
_diffrn_reflns_av_R_equivalents 0.0238
_diffrn_reflns_av_sigmaI/netI 0.0275
_diffrn_reflns_limit_h_max 8
_diffrn_reflns_limit_h_min -7
_diffrn_reflns_limit_k_max 26
_diffrn_reflns_limit_k_min -25
_diffrn_reflns_limit_l_max 8
_diffrn_reflns_limit_l_min -8
_diffrn_reflns_number 5440
_diffrn_reflns_theta_full 25.09
_diffrn_reflns_theta_max 25.09
_diffrn_reflns_theta_min 1.79
_exptl_absorpt_coefficient_mu 4.633
_exptl_absorpt_correction_T_max 0.7685
_exptl_absorpt_correction_T_min 0.3905
_exptl_absorpt_correction_type multi-scan
_exptl_crystal_density_diffrn 2.426
_exptl_crystal_density_method 'not measured'
_exptl_crystal_F_000 800
_exptl_crystal_size_max 0.25
_exptl_crystal_size_mid 0.20
_exptl_crystal_size_min 0.06
_refine_diff_density_max 0.775
_refine_diff_density_min -1.473
_refine_diff_density_rms 0.139
_refine_ls_extinction_method none
_refine_ls_goodness_of_fit_ref 1.079
_refine_ls_hydrogen_treatment mixed
_refine_ls_matrix_type full
_refine_ls_number_parameters 204
_refine_ls_number_reflns 2007
_refine_ls_number_restraints 12
_refine_ls_restrained_S_all 1.077
_refine_ls_R_factor_all 0.0313
_refine_ls_R_factor_gt 0.0273
_refine_ls_shift/su_max 0.001
_refine_ls_shift/su_mean 0.000
_refine_ls_structure_factor_coef Fsqd
_refine_ls_weighting_details 'calc w=1/[\s^2^(Fo^2^)+(0.0700P)^2^+0.0200P] where P=(Fo^2^+2Fc^2^)/3'
_refine_ls_weighting_scheme calc
_refine_ls_wR_factor_gt 0.0949
_refine_ls_wR_factor_ref 0.1002
_reflns_number_gt 1699
_reflns_number_total 2007
_reflns_threshold_expression >2sigma(I)
_cod_data_source_file JSSC-2015-225-216.cif
_cod_data_source_block 4
_cod_depositor_comments
;
The following automatic conversions were performed:

data item '_symmetry_cell_setting' value 'MONOCLINIC' was changed to
'monoclinic' in accordance with the built-in table derived from the
CIF Core dictionary named 'cif_core.dic' version 2.4.5 last updated
on 2014-11-21.

Automatic conversion script
Id: cif_fix_values 8369 2020-08-20 11:38:08Z andrius 
;
_cod_original_sg_symbol_H-M P21/c
_cod_database_code 1562023

loop_
_symmetry_equiv_pos_as_xyz
'x, y, z'
'-x, y+1/2, -z+1/2'
'-x, -y, -z'
'x, -y-1/2, z-1/2'

loop_
_atom_site_label
_atom_site_type_symbol
_atom_site_fract_x
_atom_site_fract_y
_atom_site_fract_z
_atom_site_U_iso_or_equiv
_atom_site_adp_type
_atom_site_occupancy
_atom_site_symmetry_multiplicity
_atom_site_calc_flag
_atom_site_refinement_flags
_atom_site_disorder_assembly
_atom_site_disorder_group
O10 O 0.3003(7) 0.50230(18) 0.9971(4) 0.0456(9) Uani 1 1 d D . .
O4 O 0.1639(4) 0.80095(11) 0.1933(4) 0.0298(6) Uani 1 1 d . . .
O9 O 0.0553(5) 0.57015(14) 0.7111(4) 0.0382(7) Uani 1 1 d D . .
O7 O 0.2413(7) 0.60294(15) 0.1670(5) 0.0480(9) Uani 1 1 d D . .
C5 C 0.2318(5) 0.75674(15) 0.2871(5) 0.0217(8) Uani 1 1 d . . .
C6 C 0.4045(5) 0.48213(16) 0.4983(6) 0.0262(9) Uani 1 1 d . . .
O5 O 0.4689(5) 0.88656(11) 0.3018(4) 0.0340(7) Uani 1 1 d . . .
C4 C 0.6104(6) 0.85985(16) 0.4045(5) 0.0263(9) Uani 1 1 d . . .
C2 C 0.5899(5) 0.79666(15) 0.4463(5) 0.0212(8) Uani 1 1 d . . .
N2 N 0.7503(4) 0.76656(17) 0.5518(6) 0.0237(7) Uani 1 1 d . . .
H2 H 0.8652 0.7814 0.6005 0.028 Uiso 1 1 calc R . .
Nd1 Nd 0.24962(2) 0.621964(10) 0.49862(2) 0.01637(16) Uani 1 1 d . . .
O1 O 0.2446(3) 0.51082(19) 0.4683(5) 0.0356(9) Uani 1 1 d . . .
O2 O 0.4233(4) 0.42800(11) 0.5232(4) 0.0340(7) Uani 1 1 d . . .
O6 O 0.7782(5) 0.88311(18) 0.4759(5) 0.0415(11) Uani 1 1 d . . .
O8 O -0.1019(4) 0.60992(14) 0.3483(4) 0.0362(7) Uani 1 1 d D . .
O3 O 0.1324(4) 0.70996(10) 0.2903(4) 0.0255(6) Uani 1 1 d . . .
N1 N 0.5103(4) 0.70134(12) 0.4759(4) 0.0241(7) Uani 1 1 d . . .
C3 C 0.4412(5) 0.75537(14) 0.3997(5) 0.0193(8) Uani 1 1 d . . .
C1 C 0.6965(5) 0.71046(16) 0.5650(5) 0.0234(8) Uani 1 1 d . . .
H1 H 0.7799 0.6815 0.6291 0.028 Uiso 1 1 calc R . .
H9B H -0.011(7) 0.5427(17) 0.649(7) 0.064(18) Uiso 1 1 d D . .
H7A H 0.121(5) 0.599(5) 0.120(18) 0.24(7) Uiso 1 1 d D . .
H8A H -0.130(9) 0.606(3) 0.234(3) 0.10(3) Uiso 1 1 d D . .
H8B H -0.195(6) 0.600(2) 0.396(6) 0.055(16) Uiso 1 1 d D . .
H7B H 0.299(16) 0.570(3) 0.18(2) 0.27(7) Uiso 1 1 d D . .
H9A H -0.023(8) 0.592(2) 0.753(10) 0.13(3) Uiso 1 1 d D . .
H10A H 0.240(11) 0.512(3) 0.890(6) 0.17(4) Uiso 1 1 d D . .
H10B H 0.270(7) 0.4676(11) 1.015(6) 0.04(2) Uiso 1 1 d D . .

loop_
_atom_site_aniso_label
_atom_site_aniso_U_11
_atom_site_aniso_U_22
_atom_site_aniso_U_33
_atom_site_aniso_U_23
_atom_site_aniso_U_13
_atom_site_aniso_U_12
O10 0.063(2) 0.027(2) 0.043(2) 0.0029(14) 0.0061(17) 0.009(2)
O4 0.0231(15) 0.0217(14) 0.0404(16) 0.0118(12) -0.0016(12) -0.0004(11)
O9 0.051(2) 0.0317(18) 0.0297(17) -0.0013(13) 0.0053(15) -0.0108(15)
O7 0.076(3) 0.0363(19) 0.0345(18) -0.0001(15) 0.0185(18) 0.0107(17)
C5 0.026(2) 0.019(2) 0.0205(17) 0.0026(15) 0.0054(16) 0.0002(16)
C6 0.018(2) 0.019(2) 0.042(2) -0.0016(17) 0.0070(17) -0.0026(16)
O5 0.0339(18) 0.0221(14) 0.0340(17) 0.0031(12) -0.0167(14) -0.0016(12)
C4 0.025(2) 0.022(2) 0.026(2) -0.0015(17) -0.0061(18) -0.0066(16)
C2 0.020(2) 0.0199(19) 0.0209(18) 0.0002(14) -0.0006(15) 0.0006(14)
N2 0.0144(19) 0.024(2) 0.0285(15) 0.0044(18) -0.0030(12) -0.0010(11)
Nd1 0.0129(2) 0.0127(2) 0.0216(2) 0.00004(6) -0.00003(15) -0.00015(5)
O1 0.0166(19) 0.021(2) 0.068(2) 0.0015(15) 0.0062(16) 0.0010(9)
O2 0.0226(16) 0.0146(14) 0.065(2) 0.0070(13) 0.0116(14) 0.0023(11)
O6 0.036(2) 0.025(2) 0.049(2) 0.0077(14) -0.0196(18) -0.0090(14)
O8 0.0239(18) 0.0466(19) 0.0336(19) 0.0089(14) -0.0030(14) -0.0075(13)
O3 0.0188(14) 0.0160(13) 0.0362(16) 0.0067(11) -0.0053(11) -0.0030(10)
N1 0.0156(17) 0.0205(17) 0.0337(18) 0.0042(13) 0.0006(14) -0.0006(12)
C3 0.020(2) 0.0155(18) 0.0202(17) 0.0001(14) 0.0009(15) -0.0002(14)
C1 0.019(2) 0.020(2) 0.029(2) 0.0034(15) 0.0012(17) 0.0027(15)

loop_
_atom_type_symbol
_atom_type_description
_atom_type_scat_dispersion_real
_atom_type_scat_dispersion_imag
_atom_type_scat_source
C C 0.0033 0.0016 'International Tables Vol C Tables 4.2.6.8 and 6.1.1.4'
H H 0.0000 0.0000 'International Tables Vol C Tables 4.2.6.8 and 6.1.1.4'
N N 0.0061 0.0033 'International Tables Vol C Tables 4.2.6.8 and 6.1.1.4'
Nd Nd -0.1943 3.0179 'International Tables Vol C Tables 4.2.6.8 and 6.1.1.4'
O O 0.0106 0.0060 'International Tables Vol C Tables 4.2.6.8 and 6.1.1.4'

loop_
_geom_angle_atom_site_label_1
_geom_angle_atom_site_label_2
_geom_angle_atom_site_label_3
_geom_angle
_geom_angle_site_symmetry_1
_geom_angle_site_symmetry_3
H10A O10 H10B 109(3) . .
C5 O4 Nd1 143.1(3) . 4_575
Nd1 O9 H9B 107(4) . .
Nd1 O9 H9A 116(5) . .
H9B O9 H9A 109(3) . .
Nd1 O7 H7A 103(10) . .
Nd1 O7 H7B 99(10) . .
H7A O7 H7B 111(4) . .
O4 C5 O3 123.3(3) . .
O4 C5 C3 121.3(3) . .
O3 C5 C3 115.4(3) . .
O2 C6 O1 126.6(4) . .
O2 C6 C6 117.2(4) . 3_666
O1 C6 C6 116.2(4) . 3_666
C4 O5 Nd1 139.9(3) . 4_575
O5 C4 O6 124.2(4) . .
O5 C4 C2 120.0(3) . .
O6 C4 C2 115.8(3) . .
C3 C2 N2 105.0(3) . .
C3 C2 C4 135.2(3) . .
N2 C2 C4 119.7(3) . .
C1 N2 C2 108.3(3) . .
C1 N2 H2 125.9 . .
C2 N2 H2 125.9 . .
O5 Nd1 O4 71.69(9) 4_576 4_576
O5 Nd1 O8 139.51(11) 4_576 .
O4 Nd1 O8 90.13(10) 4_576 .
O5 Nd1 O7 141.04(12) 4_576 .
O4 Nd1 O7 139.64(11) 4_576 .
O8 Nd1 O7 74.48(13) . .
O5 Nd1 O1 89.80(10) 4_576 .
O4 Nd1 O1 140.36(10) 4_576 .
O8 Nd1 O1 81.70(10) . .
O7 Nd1 O1 75.08(11) . .
O5 Nd1 O3 132.43(8) 4_576 .
O4 Nd1 O3 73.29(9) 4_576 .
O8 Nd1 O3 70.48(9) . .
O7 Nd1 O3 66.44(10) . .
O1 Nd1 O3 137.03(10) . .
O5 Nd1 O2 69.78(10) 4_576 3_666
O4 Nd1 O2 134.02(9) 4_576 3_666
O8 Nd1 O2 135.79(11) . 3_666
O7 Nd1 O2 71.36(13) . 3_666
O1 Nd1 O2 63.09(8) . 3_666
O3 Nd1 O2 117.97(9) . 3_666
O5 Nd1 N1 79.76(10) 4_576 .
O4 Nd1 N1 78.76(10) 4_576 .
O8 Nd1 N1 133.00(10) . .
O7 Nd1 N1 85.02(12) . .
O1 Nd1 N1 133.30(9) . .
O3 Nd1 N1 62.57(9) . .
O2 Nd1 N1 70.62(9) 3_666 .
O5 Nd1 O9 72.05(11) 4_576 .
O4 Nd1 O9 74.34(10) 4_576 .
O8 Nd1 O9 68.24(11) . .
O7 Nd1 O9 129.17(12) . .
O1 Nd1 O9 66.58(10) . .
O3 Nd1 O9 126.52(10) . .
O2 Nd1 O9 115.22(10) 3_666 .
N1 Nd1 O9 145.80(10) . .
C6 O1 Nd1 120.5(3) . .
C6 O2 Nd1 119.4(2) . 3_666
Nd1 O8 H8A 117(4) . .
Nd1 O8 H8B 128(4) . .
H8A O8 H8B 113(3) . .
C5 O3 Nd1 124.9(2) . .
C1 N1 C3 105.6(3) . .
C1 N1 Nd1 133.6(2) . .
C3 N1 Nd1 117.7(2) . .
C2 C3 N1 109.5(3) . .
C2 C3 C5 134.1(3) . .
N1 C3 C5 116.4(3) . .
N1 C1 N2 111.5(3) . .
N1 C1 H1 124.2 . .
N2 C1 H1 124.2 . .

loop_
_geom_bond_atom_site_label_1
_geom_bond_atom_site_label_2
_geom_bond_distance
_geom_bond_site_symmetry_2
O10 H10A 0.84(2) .
O10 H10B 0.83(2) .
O4 C5 1.250(4) .
O4 Nd1 2.431(2) 4_575
O9 Nd1 2.581(3) .
O9 H9B 0.842(19) .
O9 H9A 0.84(2) .
O7 Nd1 2.495(3) .
O7 H7A 0.83(2) .
O7 H7B 0.84(2) .
C5 O3 1.267(4) .
C5 C3 1.493(5) .
C6 O2 1.245(4) .
C6 O1 1.255(5) .
C6 C6 1.542(7) 3_666
O5 C4 1.249(5) .
O5 Nd1 2.419(3) 4_575
C4 O6 1.272(5) .
C4 C2 1.482(5) .
C2 C3 1.373(5) .
C2 N2 1.381(5) .
N2 C1 1.337(5) .
N2 H2 0.8600 .
Nd1 O5 2.419(3) 4_576
Nd1 O4 2.431(2) 4_576
Nd1 O8 2.439(3) .
Nd1 O1 2.533(4) .
Nd1 O3 2.544(2) .
Nd1 O2 2.562(3) 3_666
Nd1 N1 2.578(3) .
O2 Nd1 2.563(3) 3_666
O8 H8A 0.834(19) .
O8 H8B 0.834(19) .
N1 C1 1.319(5) .
N1 C3 1.389(4) .
C1 H1 0.9300 .

loop_
_geom_torsion_atom_site_label_1
_geom_torsion_atom_site_label_2
_geom_torsion_atom_site_label_3
_geom_torsion_atom_site_label_4
_geom_torsion
_geom_torsion_site_symmetry_1
_geom_torsion_site_symmetry_2
_geom_torsion_site_symmetry_3
_geom_torsion_site_symmetry_4
Nd1 O4 C5 O3 -139.6(4) 4_575 . . .
Nd1 O4 C5 C3 38.5(6) 4_575 . . .
Nd1 O5 C4 O6 125.2(4) 4_575 . . .
Nd1 O5 C4 C2 -53.4(6) 4_575 . . .
O5 C4 C2 C3 -1.1(7) . . . .
O6 C4 C2 C3 -179.8(4) . . . .
O5 C4 C2 N2 176.5(4) . . . .
O6 C4 C2 N2 -2.1(6) . . . .
C3 C2 N2 C1 0.1(4) . . . .
C4 C2 N2 C1 -178.2(3) . . . .
O2 C6 O1 Nd1 165.1(3) . . . .
C6 C6 O1 Nd1 -15.9(6) 3_666 . . .
O5 Nd1 O1 C6 -51.2(3) 4_576 . . .
O4 Nd1 O1 C6 -111.4(3) 4_576 . . .
O8 Nd1 O1 C6 168.6(3) . . . .
O7 Nd1 O1 C6 92.5(3) . . . .
O3 Nd1 O1 C6 119.3(3) . . . .
O2 Nd1 O1 C6 16.2(3) 3_666 . . .
N1 Nd1 O1 C6 24.5(4) . . . .
O9 Nd1 O1 C6 -121.6(4) . . . .
O1 C6 O2 Nd1 164.8(4) . . . 3_666
C6 C6 O2 Nd1 -14.2(6) 3_666 . . 3_666
O4 C5 O3 Nd1 -174.3(3) . . . .
C3 C5 O3 Nd1 7.5(5) . . . .
O5 Nd1 O3 C5 29.7(4) 4_576 . . .
O4 Nd1 O3 C5 73.7(3) 4_576 . . .
O8 Nd1 O3 C5 169.9(3) . . . .
O7 Nd1 O3 C5 -109.0(3) . . . .
O1 Nd1 O3 C5 -137.3(3) . . . .
O2 Nd1 O3 C5 -57.8(3) 3_666 . . .
N1 Nd1 O3 C5 -12.1(3) . . . .
O9 Nd1 O3 C5 128.7(3) . . . .
O5 Nd1 N1 C1 21.9(3) 4_576 . . .
O4 Nd1 N1 C1 95.1(3) 4_576 . . .
O8 Nd1 N1 C1 174.6(3) . . . .
O7 Nd1 N1 C1 -122.1(3) . . . .
O1 Nd1 N1 C1 -58.0(4) . . . .
O3 Nd1 N1 C1 171.9(4) . . . .
O2 Nd1 N1 C1 -50.1(3) 3_666 . . .
O9 Nd1 N1 C1 56.5(4) . . . .
O5 Nd1 N1 C3 -135.1(3) 4_576 . . .
O4 Nd1 N1 C3 -61.9(2) 4_576 . . .
O8 Nd1 N1 C3 17.6(3) . . . .
O7 Nd1 N1 C3 80.9(3) . . . .
O1 Nd1 N1 C3 145.0(2) . . . .
O3 Nd1 N1 C3 14.9(2) . . . .
O2 Nd1 N1 C3 152.9(3) 3_666 . . .
O9 Nd1 N1 C3 -100.5(3) . . . .
N2 C2 C3 N1 0.1(4) . . . .
C4 C2 C3 N1 178.0(4) . . . .
N2 C2 C3 C5 -178.9(4) . . . .
C4 C2 C3 C5 -1.0(8) . . . .
C1 N1 C3 C2 -0.3(4) . . . .
Nd1 N1 C3 C2 162.6(2) . . . .
C1 N1 C3 C5 178.9(3) . . . .
Nd1 N1 C3 C5 -18.2(4) . . . .
O4 C5 C3 C2 8.3(7) . . . .
O3 C5 C3 C2 -173.4(4) . . . .
O4 C5 C3 N1 -170.7(3) . . . .
O3 C5 C3 N1 7.6(5) . . . .
C3 N1 C1 N2 0.3(4) . . . .
Nd1 N1 C1 N2 -158.6(3) . . . .
C2 N2 C1 N1 -0.3(5) . . . .
